data_2201066
loop_
_publ_author_name
'Moreno-Fuquen, Rodolfo'
'Monta\~no, Angela Marcela'
'Atencio, Reinaldo'

_publ_section_title
;
 The 1:1 complex of hydroquinone and 3-methy-4-nitropyridine 1-oxide
;
_journal_issue 6
_journal_name_full 'Acta Crystallographica Section E'
_journal_page_first o623
_journal_page_last o625
_journal_paper_doi 10.1107/S160053680200819X
_journal_volume 58
_journal_year 2002
_chemical_formula_iupac 'C6 H6 O2, C6 H6 N2 O3'
_chemical_formula_moiety 'C6 H6 O2, C6 H6 N2 O3'
_chemical_formula_sum 'C12 H12 N2 O5'
_chemical_formula_weight 264.24
_chemical_melting_point 384.0(10)
_chemical_name_systematic ?
_space_group_IT_number 2
_symmetry_cell_setting triclinic
_symmetry_space_group_name_Hall '-P 1'
_symmetry_space_group_name_H-M 'P -1'
_atom_sites_solution_hydrogens geom
_atom_sites_solution_primary direct
_atom_sites_solution_secondary difmap
_audit_creation_method SHELXL-97
_cell_angle_alpha 84.39(3)
_cell_angle_beta 89.92(2)
_cell_angle_gamma 88.91(3)
_cell_formula_units_Z 2
_cell_length_a 7.8593(16)
_cell_length_b 8.429(3)
_cell_length_c 9.039(3)
_cell_measurement_reflns_used 25
_cell_measurement_temperature 293(2)
_cell_measurement_theta_max 20
_cell_measurement_theta_min 8
_cell_volume 595.8(3)
_computing_cell_refinement 'MSC/AFC Diffractometer Control Software'
_computing_data_collection
;
MSC/AFC Diffractometer Control Software
(Molecular Structure Corporation, 1993)
;
_computing_data_reduction 'TEXSAN (Molecular Structure Corporation, 1995)'
_computing_molecular_graphics 'ORTEP-3 (Farrugia, 1997) and ZORTEP (Zsolnai, 1995)'
_computing_publication_material SHELXL97
_computing_structure_refinement 'SHELXL97 (Sheldrick, 1997)'
_computing_structure_solution 'SHELXS86 (Sheldrick, 1990)'
_diffrn_ambient_temperature 293(2)
_diffrn_measured_fraction_theta_full 0.999
_diffrn_measured_fraction_theta_max 0.999
_diffrn_measurement_device_type 'Rigaku AFC-7S'
_diffrn_measurement_method \w/2\q
_diffrn_radiation_monochromator graphite
_diffrn_radiation_source 'fine-focus sealed tube'
_diffrn_radiation_type MoK\a
_diffrn_radiation_wavelength 0.71073
_diffrn_reflns_av_R_equivalents 0.015
_diffrn_reflns_av_sigmaI/netI 0.018
_diffrn_reflns_limit_h_max 9
_diffrn_reflns_limit_h_min -9
_diffrn_reflns_limit_k_max 0
_diffrn_reflns_limit_k_min -10
_diffrn_reflns_limit_l_max 10
_diffrn_reflns_limit_l_min -10
_diffrn_reflns_number 2250
_diffrn_reflns_theta_full 25.01
_diffrn_reflns_theta_max 25.01
_diffrn_reflns_theta_min 2.26
_diffrn_standards_decay_% 0
_diffrn_standards_interval_time 150
_diffrn_standards_number 3
_exptl_absorpt_coefficient_mu 0.117
_exptl_absorpt_correction_type none
_exptl_crystal_colour orange--red
_exptl_crystal_density_diffrn 1.473
_exptl_crystal_density_method 'not measured'
_exptl_crystal_description irregular_block
_exptl_crystal_F_000 276
_exptl_crystal_size_max 0.20
_exptl_crystal_size_mid 0.14
_exptl_crystal_size_min 0.14
_refine_diff_density_max 0.286
_refine_diff_density_min -0.221
_refine_ls_extinction_coef 0.034(7)
_refine_ls_extinction_expression Fc^*^=kFc[1+0.001xFc^2^\l^3^/sin(2\q)]^-1/4^
_refine_ls_extinction_method SHELXL97
_refine_ls_goodness_of_fit_ref 1.038
_refine_ls_hydrogen_treatment mixed
_refine_ls_matrix_type full
_refine_ls_number_parameters 181
_refine_ls_number_reflns 2091
_refine_ls_number_restraints 0
_refine_ls_restrained_S_all 1.036
_refine_ls_R_factor_all 0.048
_refine_ls_R_factor_gt 0.043
_refine_ls_shift/su_max <0.001
_refine_ls_shift/su_mean 0.000
_refine_ls_structure_factor_coef Fsqd
_refine_ls_weighting_details 'calc w = 1/[\s^2^(Fo^2^)+(0.077P)^2^+0.1509P] where P = (Fo^2^+2Fc^2^)/3'
_refine_ls_weighting_scheme calc
_refine_ls_wR_factor_gt 0.122
_refine_ls_wR_factor_ref 0.127
_reflns_number_gt 1848
_reflns_number_total 2091
_reflns_threshold_expression I>2\s(I)
_cod_data_source_file cf6173.cif
_cod_data_source_block I
_cod_database_code 2201066
_cod_database_fobs_code 2201066

loop_
_symmetry_equiv_pos_as_xyz
'x, y, z'
'-x, -y, -z'

loop_
_atom_site_label
_atom_site_fract_x
_atom_site_fract_y
_atom_site_fract_z
_atom_site_U_iso_or_equiv
_atom_site_adp_type
_atom_site_calc_flag
_atom_site_refinement_flags
_atom_site_occupancy
_atom_site_disorder_assembly
_atom_site_disorder_group
_atom_site_type_symbol
C1 0.3953(2) 0.55619(19) 0.68901(18) 0.0419(4) Uani d . 1 . . C
H1 0.4661 0.4711 0.6696 0.050 Uiso calc . 1 . . H
C2 0.4149(2) 0.6282(2) 0.81648(18) 0.0421(4) Uani d . 1 . . C
H2 0.4973 0.5907 0.8856 0.051 Uiso calc . 1 . . H
C3 0.3119(2) 0.75697(19) 0.84251(17) 0.0381(4) Uani d . 1 . . C
C4 0.1868(2) 0.81540(18) 0.74227(18) 0.0374(4) Uani d . 1 . . C
C5 0.1717(2) 0.73451(19) 0.61632(18) 0.0395(4) Uani d . 1 . . C
H5 0.0886 0.7683 0.5465 0.047 Uiso calc . 1 . . H
C6 0.0674(2) 0.9538(2) 0.7568(2) 0.0536(5) Uani d . 1 . . C
H61 -0.0163 0.9587 0.6792 0.064 Uiso calc . 1 . . H
H62 0.1303 1.0509 0.7487 0.064 Uiso calc . 1 . . H
H63 0.0119 0.9406 0.8517 0.064 Uiso calc . 1 . . H
N1 0.27269(17) 0.60914(15) 0.59155(14) 0.0374(3) Uani d . 1 . . N
N2 0.3422(2) 0.82778(19) 0.98195(17) 0.0524(4) Uani d . 1 . . N
O1 0.25402(17) 0.53780(15) 0.46953(13) 0.0515(4) Uani d . 1 . . O
O2 0.2858(3) 0.9599(2) 0.99536(19) 0.0919(6) Uani d . 1 . . O
O3 0.4255(3) 0.7501(2) 1.07750(17) 0.0854(6) Uani d . 1 . . O
C7 -0.1063(2) 0.6283(2) 0.02089(19) 0.0456(4) Uani d . 1 . . C
H7 -0.1782 0.7146 0.0344 0.055 Uiso calc . 1 . . H
C8 0.0043(2) 0.5704(2) 0.13225(18) 0.0428(4) Uani d . 1 . . C
C9 -0.1105(2) 0.5577(2) -0.11172(18) 0.0447(4) Uani d . 1 . . C
H9 -0.1851 0.5970 -0.1868 0.054 Uiso calc . 1 . . H
C10 0.4654(2) 0.11298(18) 0.59675(17) 0.0398(4) Uani d . 1 . . C
H10 0.4426 0.1891 0.6623 0.048 Uiso calc . 1 . . H
C11 0.3716(2) 0.11380(18) 0.46727(18) 0.0386(4) Uani d . 1 . . C
C12 0.4074(2) -0.00009(19) 0.37064(17) 0.0409(4) Uani d . 1 . . C
H12 0.3453 -0.0004 0.2832 0.049 Uiso calc . 1 . . H
O4 0.0002(2) 0.64284(19) 0.26215(16) 0.0637(4) Uani d . 1 . . O
HO4 0.080(4) 0.605(3) 0.312(3) 0.087(9) Uiso d . 1 . . H
O5 0.24142(17) 0.22086(16) 0.43064(16) 0.0564(4) Uani d . 1 . . O
HO5 0.250(3) 0.306(3) 0.469(3) 0.063(6) Uiso d . 1 . . H

loop_
_atom_site_aniso_label
_atom_site_aniso_U_11
_atom_site_aniso_U_22
_atom_site_aniso_U_33
_atom_site_aniso_U_12
_atom_site_aniso_U_13
_atom_site_aniso_U_23
C1 0.0490(9) 0.0359(8) 0.0404(9) 0.0105(7) 0.0005(7) -0.0042(7)
C2 0.0474(9) 0.0399(9) 0.0382(8) 0.0047(7) -0.0072(7) -0.0009(7)
C3 0.0452(9) 0.0369(8) 0.0333(8) -0.0041(7) -0.0009(6) -0.0085(6)
C4 0.0413(8) 0.0330(8) 0.0387(8) 0.0004(6) 0.0010(6) -0.0079(6)
C5 0.0434(9) 0.0374(8) 0.0378(8) 0.0055(7) -0.0055(7) -0.0059(7)
C6 0.0532(11) 0.0480(10) 0.0619(11) 0.0125(8) -0.0072(9) -0.0196(8)
N1 0.0481(8) 0.0348(7) 0.0301(7) 0.0026(6) 0.0007(5) -0.0075(5)
N2 0.0635(10) 0.0530(9) 0.0430(8) 0.0006(7) -0.0097(7) -0.0174(7)
O1 0.0726(9) 0.0487(7) 0.0355(6) 0.0105(6) -0.0046(6) -0.0185(5)
O2 0.1312(16) 0.0763(11) 0.0748(11) 0.0353(10) -0.0339(10) -0.0477(9)
O3 0.1185(14) 0.0848(11) 0.0555(9) 0.0190(10) -0.0414(9) -0.0232(8)
C7 0.0523(10) 0.0404(9) 0.0436(9) 0.0070(7) -0.0031(7) -0.0026(7)
C8 0.0520(10) 0.0417(9) 0.0350(8) -0.0026(7) -0.0025(7) -0.0043(7)
C9 0.0491(9) 0.0465(10) 0.0371(9) 0.0039(7) -0.0095(7) 0.0017(7)
C10 0.0513(9) 0.0345(8) 0.0347(8) -0.0008(7) -0.0068(7) -0.0089(6)
C11 0.0451(9) 0.0318(8) 0.0389(8) 0.0002(6) -0.0091(7) -0.0030(6)
C12 0.0512(9) 0.0384(9) 0.0336(8) -0.0001(7) -0.0126(7) -0.0054(6)
O4 0.0850(11) 0.0638(9) 0.0447(8) 0.0164(8) -0.0149(7) -0.0203(6)
O5 0.0631(8) 0.0441(7) 0.0636(8) 0.0154(6) -0.0277(6) -0.0170(6)

loop_
_atom_type_symbol
_atom_type_description
_atom_type_scat_dispersion_real
_atom_type_scat_dispersion_imag
_atom_type_scat_source
O O 0.0106 0.0060 'International Tables Vol C Tables 4.2.6.8 and 6.1.1.4'
N N 0.0061 0.0033 'International Tables Vol C Tables 4.2.6.8 and 6.1.1.4'
C C 0.0033 0.0016 'International Tables Vol C Tables 4.2.6.8 and 6.1.1.4'
H H 0.0000 0.0000 'International Tables Vol C Tables 4.2.6.8 and 6.1.1.4'

loop_
_geom_angle_atom_site_label_1
_geom_angle_atom_site_label_2
_geom_angle_atom_site_label_3
_geom_angle_site_symmetry_1
_geom_angle_site_symmetry_3
_geom_angle
_geom_angle_publ_flag
N1 C1 C2 . . 119.55(14) yes
N1 C1 H1 . . 120.2 ?
C2 C1 H1 . . 120.2 ?
C1 C2 C3 . . 119.77(15) ?
C1 C2 H2 . . 120.1 ?
C3 C2 H2 . . 120.1 ?
C2 C3 C4 . . 121.64(15) ?
C2 C3 N2 . . 116.19(15) ?
C4 C3 N2 . . 122.18(15) ?
C3 C4 C5 . . 115.54(15) ?
C3 C4 C6 . . 126.99(15) ?
C5 C4 C6 . . 117.47(15) ?
N1 C5 C4 . . 122.49(15) yes
N1 C5 H5 . . 118.8 ?
C4 C5 H5 . . 118.8 ?
C4 C6 H61 . . 109.5 ?
C4 C6 H62 . . 109.5 ?
H61 C6 H62 . . 109.5 ?
C4 C6 H63 . . 109.5 ?
H61 C6 H63 . . 109.5 ?
H62 C6 H63 . . 109.5 ?
O1 N1 C5 . . 120.00(14) yes
O1 N1 C1 . . 119.01(13) yes
C5 N1 C1 . . 120.98(14) yes
O2 N2 O3 . . 123.45(16) ?
O2 N2 C3 . . 118.86(16) ?
O3 N2 C3 . . 117.68(16) ?
C8 C7 C9 . . 120.02(17) ?
C8 C7 H7 . . 120.0 ?
C9 C7 H7 . . 120.0 ?
O4 C8 C7 . . 117.43(17) yes
O4 C8 C9 . 2_565 122.79(16) yes
C7 C8 C9 . 2_565 119.76(17) ?
C8 C9 C7 2_565 . 120.22(16) ?
C8 C9 H9 2_565 . 119.9 ?
C7 C9 H9 . . 119.9 ?
C12 C10 C11 2_656 . 120.49(15) ?
C12 C10 H10 2_656 . 119.8 ?
C11 C10 H10 . . 119.8 ?
O5 C11 C10 . . 123.05(15) yes
O5 C11 C12 . . 117.85(14) yes
C10 C11 C12 . . 119.09(15) ?
C10 C12 C11 2_656 . 120.42(14) ?
C10 C12 H12 2_656 . 119.8 ?
C11 C12 H12 . . 119.8 ?
C8 O4 HO4 . . 106(2) yes
C11 O5 HO5 . . 113.9(16) yes

loop_
_geom_bond_atom_site_label_1
_geom_bond_atom_site_label_2
_geom_bond_site_symmetry_2
_geom_bond_distance
_geom_bond_publ_flag
C1 N1 . 1.346(2) yes
C1 C2 . 1.364(2) ?
C1 H1 . 0.930 ?
C2 C3 . 1.380(2) ?
C2 H2 . 0.930 ?
C3 C4 . 1.388(2) ?
C3 N2 . 1.468(2) ?
C4 C5 . 1.389(2) ?
C4 C6 . 1.499(2) ?
C5 N1 . 1.346(2) yes
C5 H5 . 0.930 ?
C6 H61 . 0.960 ?
C6 H62 . 0.960 ?
C6 H63 . 0.960 ?
N1 O1 . 1.3165(17) yes
N2 O2 . 1.208(2) ?
N2 O3 . 1.216(2) ?
C7 C8 . 1.377(3) ?
C7 C9 . 1.390(2) ?
C7 H7 . 0.930 ?
C8 O4 . 1.375(2) yes
C8 C9 2_565 1.379(3) ?
C9 C8 2_565 1.379(3) ?
C9 H9 . 0.930 ?
C10 C12 2_656 1.379(2) ?
C10 C11 . 1.384(2) ?
C10 H10 . 0.930 ?
C11 O5 . 1.370(2) yes
C11 C12 . 1.385(2) ?
C12 C10 2_656 1.379(2) ?
C12 H12 . 0.930 ?
O4 HO4 . 0.82(3) yes
O5 HO5 . 0.83(2) yes

loop_
_geom_torsion_atom_site_label_1
_geom_torsion_atom_site_label_2
_geom_torsion_atom_site_label_3
_geom_torsion_atom_site_label_4
_geom_torsion_site_symmetry_1
_geom_torsion_site_symmetry_4
_geom_torsion
_geom_torsion_publ_flag
N1 C1 C2 C3 . . -1.6(3) yes
C1 C2 C3 C4 . . 0.5(3) ?
C1 C2 C3 N2 . . -179.68(15) ?
C2 C3 C4 C5 . . 0.8(2) ?
N2 C3 C4 C5 . . -179.09(14) ?
C2 C3 C4 C6 . . -179.82(16) ?
N2 C3 C4 C6 . . 0.3(3) ?
C3 C4 C5 N1 . . -0.9(2) ?
C6 C4 C5 N1 . . 179.66(15) ?
C4 C5 N1 O1 . . -179.30(14) yes
C4 C5 N1 C1 . . -0.3(2) ?
C2 C1 N1 O1 . . -179.41(14) yes
C2 C1 N1 C5 . . 1.6(2) yes
C2 C3 N2 O2 . . 163.02(19) ?
C4 C3 N2 O2 . . -17.1(3) ?
C2 C3 N2 O3 . . -16.0(3) ?
C4 C3 N2 O3 . . 163.90(18) ?
C9 C7 C8 O4 . . -178.64(16) yes
C9 C7 C8 C9 . 2_565 -0.1(3) ?
C8 C7 C9 C8 . 2_565 0.1(3) ?
C12 C10 C11 O5 2_656 . 178.54(15) yes
C12 C10 C11 C12 2_656 . -0.2(3) ?
O5 C11 C12 C10 . 2_656 -178.61(15) yes
C10 C11 C12 C10 . 2_656 0.2(3) ?
